data_7213912
loop_
_publ_author_name
'Chang, Xin-Hong'
'Qin, Jian-Hua'
'Han, Min-Le'
'Ma, Lu-Fang'
'Wang, Li-Ya'

_publ_section_title
;
 Exploring the structural diversities and magnetic properties of
 copper(ii) and manganese(ii) complexes based on 5-methoxyisophthalate and
 flexible bis(imidazole) ligands
;
_journal_issue 5
_journal_name_full CrystEngComm
_journal_page_first 870
_journal_paper_doi 10.1039/c3ce41641k
_journal_volume 16
_journal_year 2014
_chemical_formula_sum 'C27 H28 Cu N4 O7'
_chemical_formula_weight 584.07
_chemical_name_systematic
;

 ?

;
_space_group_IT_number 2
_symmetry_cell_setting triclinic
_symmetry_space_group_name_Hall '-P 1'
_symmetry_space_group_name_H-M 'P -1'
_atom_sites_solution_hydrogens geom
_atom_sites_solution_primary direct
_atom_sites_solution_secondary difmap
_audit_creation_method SHELXL-97
_cell_angle_alpha 93.404(11)
_cell_angle_beta 90.140(11)
_cell_angle_gamma 118.890(10)
_cell_formula_units_Z 2
_cell_length_a 10.809(10)
_cell_length_b 10.847(10)
_cell_length_c 12.549(11)
_cell_measurement_reflns_used 1221
_cell_measurement_temperature 296(2)
_cell_measurement_theta_max 20.52
_cell_measurement_theta_min 2.60
_cell_volume 1285(2)
_computing_cell_refinement 'Bruker SMART'
_computing_data_collection 'Bruker SMART'
_computing_data_reduction 'Bruker SAINT'
_computing_molecular_graphics 'Bruker SHELXTL'
_computing_publication_material 'Bruker SHELXTL'
_computing_structure_refinement 'SHELXL-97 (Sheldrick, 1997)'
_computing_structure_solution 'SHELXS-97 (Sheldrick, 1990)'
_diffrn_ambient_temperature 296(2)
_diffrn_measured_fraction_theta_full 0.994
_diffrn_measured_fraction_theta_max 0.994
_diffrn_measurement_device_type 'CCD area detector'
_diffrn_measurement_method 'phi and omega scans'
_diffrn_radiation_monochromator graphite
_diffrn_radiation_source 'fine-focus sealed tube'
_diffrn_radiation_type MoK\a
_diffrn_radiation_wavelength 0.71073
_diffrn_reflns_av_R_equivalents 0.0553
_diffrn_reflns_av_sigmaI/netI 0.0937
_diffrn_reflns_limit_h_max 13
_diffrn_reflns_limit_h_min -12
_diffrn_reflns_limit_k_max 13
_diffrn_reflns_limit_k_min -13
_diffrn_reflns_limit_l_max 15
_diffrn_reflns_limit_l_min -15
_diffrn_reflns_number 9681
_diffrn_reflns_theta_full 25.50
_diffrn_reflns_theta_max 25.50
_diffrn_reflns_theta_min 2.60
_exptl_absorpt_coefficient_mu 0.905
_exptl_absorpt_correction_T_max 0.9047
_exptl_absorpt_correction_T_min 0.8476
_exptl_absorpt_correction_type multi-scan
_exptl_absorpt_process_details SADABS
_exptl_crystal_colour BLUE
_exptl_crystal_density_diffrn 1.509
_exptl_crystal_density_method 'not measured'
_exptl_crystal_description BLOCK
_exptl_crystal_F_000 606
_exptl_crystal_size_max 0.19
_exptl_crystal_size_mid 0.12
_exptl_crystal_size_min 0.11
_refine_diff_density_max 0.343
_refine_diff_density_min -0.501
_refine_diff_density_rms 0.077
_refine_ls_extinction_method none
_refine_ls_goodness_of_fit_ref 1.010
_refine_ls_hydrogen_treatment constr
_refine_ls_matrix_type full
_refine_ls_number_parameters 353
_refine_ls_number_reflns 4749
_refine_ls_number_restraints 0
_refine_ls_restrained_S_all 1.010
_refine_ls_R_factor_all 0.0973
_refine_ls_R_factor_gt 0.0533
_refine_ls_shift/su_max 0.000
_refine_ls_shift/su_mean 0.000
_refine_ls_structure_factor_coef Fsqd
_refine_ls_weighting_details 'calc w=1/[\s^2^(Fo^2^)+(0.0438P)^2^+0.1893P] where P=(Fo^2^+2Fc^2^)/3'
_refine_ls_weighting_scheme calc
_refine_ls_wR_factor_gt 0.1016
_refine_ls_wR_factor_ref 0.1205
_reflns_number_gt 3069
_reflns_number_total 4749
_reflns_threshold_expression >2sigma(I)
_cod_data_source_file c3ce41641k.txt
_cod_data_source_block a
_cod_depositor_comments
;
The following automatic conversions were performed:

'_symmetry_cell_setting' value 'Triclinic' changed to 'triclinic'
according to
/usr/data/users/saulius/automatic-downloads/current/RSC/lib/dictionaries/cif_core.dic
dictionary named 'cif_core.dic' version 2.4.2 from
2011-04-26.

'_exptl_absorpt_correction_type' value 'MULTI-SCAN'
changed to 'multi-scan' according to
/usr/data/users/saulius/automatic-downloads/current/RSC/lib/dictionaries/cif_core.dic
dictionary named 'cif_core.dic' version 2.4.2 from
2011-04-26.

'_refine_ls_hydrogen_treatment' value 'CONSTR' changed
to 'constr' according to
/usr/data/users/saulius/automatic-downloads/current/RSC/lib/dictionaries/cif_core.dic
dictionary named 'cif_core.dic' version 2.4.2 from 2011-04-26.

Automatic conversion script
Id: cif_fix_values 2281 2013-09-26 08:29:07Z andrius 
;
_cod_original_cell_volume 1285.0(19)
_cod_original_sg_symbol_H-M P-1
_cod_database_code 7213912

loop_
_symmetry_equiv_pos_as_xyz
'x, y, z'
'-x, -y, -z'

loop_
_atom_site_label
_atom_site_type_symbol
_atom_site_fract_x
_atom_site_fract_y
_atom_site_fract_z
_atom_site_U_iso_or_equiv
_atom_site_adp_type
_atom_site_occupancy
_atom_site_symmetry_multiplicity
_atom_site_calc_flag
_atom_site_refinement_flags
Cu1 Cu 0.64668(5) 0.62073(5) 0.75472(4) 0.03154(18) Uani 1 1 d .
O1 O 0.4789(3) 0.6301(3) 0.7166(2) 0.0421(8) Uani 1 1 d .
O2 O 0.3682(3) 0.6058(4) 0.8693(3) 0.0559(10) Uani 1 1 d .
O3 O -0.1741(3) 0.6373(3) 0.7133(2) 0.0354(7) Uani 1 1 d .
O4 O -0.0944(3) 0.6014(4) 0.8658(3) 0.0512(9) Uani 1 1 d .
O5 O 0.2003(3) 0.7138(3) 0.4472(2) 0.0503(9) Uani 1 1 d .
O6 O 0.6449(4) 0.5586(4) 0.9521(3) 0.0793(12) Uani 1 1 d .
H1W H 0.6950 0.5365 0.9907 0.119 Uiso 1 1 d R
H2W H 0.5637 0.4864 0.9425 0.119 Uiso 1 1 d R
O7 O 0.7792(5) 0.3371(4) 0.9608(3) 0.1042(16) Uani 1 1 d .
H3W H 0.8536 0.3314 0.9481 0.156 Uiso 1 1 d R
H4W H 0.8044 0.4214 0.9465 0.156 Uiso 1 1 d R
N1 N 0.5558(3) 0.4152(3) 0.7107(3) 0.0313(8) Uani 1 1 d .
N2 N 0.5390(4) 0.2014(3) 0.7051(3) 0.0312(8) Uani 1 1 d .
N3 N 0.2299(4) 0.0251(3) 1.0444(3) 0.0334(9) Uani 1 1 d .
N4 N 0.2573(3) 0.1852(3) 1.1756(3) 0.0318(8) Uani 1 1 d .
C1 C 0.3777(4) 0.6217(4) 0.7714(4) 0.0330(11) Uani 1 1 d .
C2 C 0.2648(4) 0.6352(4) 0.7120(3) 0.0281(10) Uani 1 1 d .
C3 C 0.2792(4) 0.6665(4) 0.6063(3) 0.0331(10) Uani 1 1 d .
H3 H 0.3585 0.6765 0.5706 0.040 Uiso 1 1 calc R
C4 C 0.1761(4) 0.6832(4) 0.5523(3) 0.0321(10) Uani 1 1 d .
C5 C 0.0587(4) 0.6691(4) 0.6049(3) 0.0323(10) Uani 1 1 d .
H5 H -0.0108 0.6794 0.5690 0.039 Uiso 1 1 calc R
C6 C 0.0444(4) 0.6392(4) 0.7121(3) 0.0261(9) Uani 1 1 d .
C7 C 0.1460(4) 0.6216(4) 0.7648(3) 0.0302(9) Uani 1 1 d .
H7 H 0.1354 0.6006 0.8361 0.036 Uiso 1 1 calc R
C8 C -0.0842(4) 0.6240(4) 0.7694(4) 0.0336(11) Uani 1 1 d .
C9 C 0.0924(5) 0.7202(5) 0.3872(4) 0.0493(13) Uani 1 1 d .
H9A H 0.0055 0.6333 0.3908 0.074 Uiso 1 1 calc R
H9B H 0.1188 0.7342 0.3141 0.074 Uiso 1 1 calc R
H9C H 0.0799 0.7972 0.4161 0.074 Uiso 1 1 calc R
C10 C 0.4575(4) 0.3286(4) 0.6298(3) 0.0294(10) Uani 1 1 d .
C11 C 0.3755(5) 0.3568(5) 0.5607(3) 0.0386(11) Uani 1 1 d .
H11 H 0.3796 0.4446 0.5633 0.046 Uiso 1 1 calc R
C12 C 0.2874(5) 0.2489(5) 0.4879(4) 0.0458(12) Uani 1 1 d .
H12 H 0.2303 0.2642 0.4410 0.055 Uiso 1 1 calc R
C13 C 0.2819(5) 0.1192(5) 0.4830(4) 0.0544(14) Uani 1 1 d .
H13 H 0.2223 0.0501 0.4317 0.065 Uiso 1 1 calc R
C14 C 0.3610(5) 0.0881(5) 0.5509(3) 0.0445(12) Uani 1 1 d .
H14 H 0.3565 0.0002 0.5473 0.053 Uiso 1 1 calc R
C15 C 0.4481(4) 0.1955(4) 0.6252(3) 0.0310(10) Uani 1 1 d .
C16 C 0.5986(4) 0.3333(4) 0.7520(3) 0.0340(10) Uani 1 1 d .
H16 H 0.6644 0.3637 0.8088 0.041 Uiso 1 1 calc R
C17 C 0.5521(5) 0.0840(4) 0.7434(3) 0.0380(11) Uani 1 1 d .
H17A H 0.6347 0.1204 0.7912 0.046 Uiso 1 1 calc R
H17B H 0.5659 0.0320 0.6833 0.046 Uiso 1 1 calc R
C18 C 0.4217(5) -0.0155(4) 0.8019(3) 0.0384(11) Uani 1 1 d .
H18A H 0.3401 -0.0557 0.7528 0.046 Uiso 1 1 calc R
H18B H 0.4343 -0.0923 0.8256 0.046 Uiso 1 1 calc R
C19 C 0.3936(5) 0.0585(4) 0.8978(3) 0.0387(11) Uani 1 1 d .
H19A H 0.4708 0.0906 0.9504 0.046 Uiso 1 1 calc R
H19B H 0.3894 0.1405 0.8756 0.046 Uiso 1 1 calc R
C20 C 0.2564(5) -0.0392(5) 0.9478(3) 0.0420(12) Uani 1 1 d .
H20A H 0.1790 -0.0665 0.8962 0.050 Uiso 1 1 calc R
H20B H 0.2586 -0.1240 0.9652 0.050 Uiso 1 1 calc R
C21 C 0.3122(4) 0.1552(4) 1.0907(3) 0.0324(10) Uani 1 1 d .
H21 H 0.3997 0.2181 1.0654 0.039 Uiso 1 1 calc R
C22 C 0.1272(4) 0.0625(4) 1.1871(3) 0.0286(10) Uani 1 1 d .
C23 C 0.0237(4) 0.0298(5) 1.2614(3) 0.0378(11) Uani 1 1 d .
H23 H 0.0329 0.0950 1.3166 0.045 Uiso 1 1 calc R
C24 C -0.0935(5) -0.1024(5) 1.2514(4) 0.0469(13) Uani 1 1 d .
H24 H -0.1640 -0.1263 1.3010 0.056 Uiso 1 1 calc R
C25 C -0.1092(5) -0.2014(5) 1.1685(4) 0.0589(15) Uani 1 1 d .
H25 H -0.1894 -0.2899 1.1642 0.071 Uiso 1 1 calc R
C26 C -0.0080(5) -0.1701(5) 1.0932(4) 0.0496(13) Uani 1 1 d .
H26 H -0.0181 -0.2346 1.0371 0.059 Uiso 1 1 calc R
C27 C 0.1101(4) -0.0373(4) 1.1052(3) 0.0351(11) Uani 1 1 d .

loop_
_atom_site_aniso_label
_atom_site_aniso_U_11
_atom_site_aniso_U_22
_atom_site_aniso_U_33
_atom_site_aniso_U_23
_atom_site_aniso_U_13
_atom_site_aniso_U_12
Cu1 0.0194(3) 0.0291(3) 0.0463(4) -0.0069(2) -0.0012(2) 0.0130(2)
O1 0.0249(16) 0.052(2) 0.056(2) -0.0131(16) -0.0054(15) 0.0254(15)
O2 0.0338(19) 0.080(3) 0.057(2) 0.024(2) 0.0000(17) 0.0274(19)
O3 0.0241(16) 0.0391(18) 0.0476(19) -0.0016(14) 0.0000(14) 0.0194(14)
O4 0.042(2) 0.074(2) 0.043(2) 0.0070(18) 0.0118(16) 0.0323(19)
O5 0.046(2) 0.072(2) 0.0375(19) 0.0150(17) 0.0122(16) 0.0315(19)
O6 0.078(3) 0.082(3) 0.085(3) 0.013(2) 0.000(2) 0.044(2)
O7 0.144(4) 0.091(3) 0.090(3) 0.007(3) -0.030(3) 0.067(3)
N1 0.0288(19) 0.028(2) 0.037(2) -0.0003(17) 0.0012(17) 0.0143(17)
N2 0.035(2) 0.029(2) 0.032(2) 0.0012(16) 0.0036(17) 0.0176(17)
N3 0.033(2) 0.0255(19) 0.034(2) -0.0045(16) 0.0031(17) 0.0085(17)
N4 0.0210(18) 0.029(2) 0.038(2) -0.0047(16) 0.0039(16) 0.0074(16)
C1 0.024(2) 0.022(2) 0.052(3) -0.001(2) -0.003(2) 0.0108(19)
C2 0.023(2) 0.025(2) 0.040(3) -0.0009(19) 0.0028(19) 0.0152(19)
C3 0.019(2) 0.031(2) 0.048(3) -0.001(2) 0.006(2) 0.0118(19)
C4 0.028(2) 0.033(2) 0.035(3) 0.001(2) 0.003(2) 0.015(2)
C5 0.022(2) 0.033(2) 0.046(3) 0.003(2) 0.000(2) 0.017(2)
C6 0.021(2) 0.024(2) 0.035(3) -0.0038(18) 0.0014(18) 0.0121(18)
C7 0.023(2) 0.031(2) 0.034(2) 0.0003(19) -0.0003(18) 0.0122(18)
C8 0.021(2) 0.030(3) 0.046(3) -0.005(2) 0.002(2) 0.011(2)
C9 0.049(3) 0.057(3) 0.040(3) 0.009(2) -0.005(2) 0.025(3)
C10 0.025(2) 0.026(2) 0.029(2) -0.0030(19) 0.0050(19) 0.0064(19)
C11 0.040(3) 0.034(3) 0.038(3) 0.003(2) 0.001(2) 0.015(2)
C12 0.051(3) 0.042(3) 0.035(3) 0.002(2) -0.008(2) 0.016(3)
C13 0.064(4) 0.040(3) 0.039(3) -0.010(2) -0.014(3) 0.011(3)
C14 0.059(3) 0.033(3) 0.035(3) -0.003(2) 0.002(2) 0.018(2)
C15 0.029(2) 0.030(2) 0.029(2) -0.0003(19) 0.0033(19) 0.011(2)
C16 0.028(2) 0.032(3) 0.039(3) -0.004(2) -0.003(2) 0.013(2)
C17 0.051(3) 0.035(3) 0.038(3) 0.004(2) 0.006(2) 0.029(2)
C18 0.051(3) 0.031(3) 0.036(3) 0.002(2) 0.009(2) 0.022(2)
C19 0.049(3) 0.034(3) 0.035(3) 0.001(2) 0.009(2) 0.022(2)
C20 0.045(3) 0.036(3) 0.038(3) -0.002(2) 0.009(2) 0.015(2)
C21 0.025(2) 0.026(2) 0.042(3) 0.000(2) 0.006(2) 0.009(2)
C22 0.026(2) 0.026(2) 0.030(2) 0.0003(19) -0.0022(19) 0.0108(19)
C23 0.033(2) 0.040(3) 0.037(3) -0.002(2) 0.001(2) 0.015(2)
C24 0.033(3) 0.048(3) 0.045(3) 0.007(2) 0.009(2) 0.007(2)
C25 0.041(3) 0.040(3) 0.062(4) 0.002(3) 0.011(3) -0.007(2)
C26 0.044(3) 0.034(3) 0.044(3) -0.008(2) 0.006(2) -0.001(2)
C27 0.031(2) 0.029(2) 0.036(3) 0.003(2) 0.006(2) 0.007(2)

loop_
_atom_type_symbol
_atom_type_description
_atom_type_scat_dispersion_real
_atom_type_scat_dispersion_imag
_atom_type_scat_source
C C 0.0033 0.0016 'International Tables Vol C Tables 4.2.6.8 and 6.1.1.4'
H H 0.0000 0.0000 'International Tables Vol C Tables 4.2.6.8 and 6.1.1.4'
N N 0.0061 0.0033 'International Tables Vol C Tables 4.2.6.8 and 6.1.1.4'
O O 0.0106 0.0060 'International Tables Vol C Tables 4.2.6.8 and 6.1.1.4'
Cu Cu 0.3201 1.2651 'International Tables Vol C Tables 4.2.6.8 and 6.1.1.4'

loop_
_geom_angle_atom_site_label_1
_geom_angle_atom_site_label_2
_geom_angle_atom_site_label_3
_geom_angle
_geom_angle_site_symmetry_1
_geom_angle_site_symmetry_3
O1 Cu1 O3 148.58(13) . 1_655
O1 Cu1 N4 93.51(13) . 2_667
O3 Cu1 N4 91.08(13) 1_655 2_667
O1 Cu1 N1 92.26(14) . .
O3 Cu1 N1 88.60(13) 1_655 .
N4 Cu1 N1 169.44(14) 2_667 .
O1 Cu1 O6 111.43(13) . .
O3 Cu1 O6 99.99(12) 1_655 .
N4 Cu1 O6 81.05(14) 2_667 .
N1 Cu1 O6 88.61(13) . .
C1 O1 Cu1 131.7(3) . .
C8 O3 Cu1 128.6(3) . 1_455
C4 O5 C9 117.7(3) . .
Cu1 O6 H1W 135.4 . .
Cu1 O6 H2W 91.7 . .
H1W O6 H2W 107.9 . .
H3W O7 H4W 101.8 . .
C16 N1 C10 104.3(3) . .
C16 N1 Cu1 121.3(3) . .
C10 N1 Cu1 134.0(3) . .
C16 N2 C15 106.4(3) . .
C16 N2 C17 125.7(4) . .
C15 N2 C17 127.2(4) . .
C21 N3 C27 106.4(3) . .
C21 N3 C20 127.7(3) . .
C27 N3 C20 125.8(3) . .
C21 N4 C22 105.0(3) . .
C21 N4 Cu1 119.5(3) . 2_667
C22 N4 Cu1 135.2(3) . 2_667
O2 C1 O1 124.6(4) . .
O2 C1 C2 119.6(4) . .
O1 C1 C2 115.8(4) . .
C3 C2 C7 119.1(4) . .
C3 C2 C1 120.9(4) . .
C7 C2 C1 119.9(4) . .
C2 C3 C4 120.7(4) . .
C2 C3 H3 119.6 . .
C4 C3 H3 119.6 . .
O5 C4 C5 124.1(4) . .
O5 C4 C3 116.1(4) . .
C5 C4 C3 119.8(4) . .
C4 C5 C6 119.7(4) . .
C4 C5 H5 120.1 . .
C6 C5 H5 120.1 . .
C7 C6 C5 120.2(4) . .
C7 C6 C8 120.3(4) . .
C5 C6 C8 119.5(4) . .
C6 C7 C2 120.4(4) . .
C6 C7 H7 119.8 . .
C2 C7 H7 119.8 . .
O4 C8 O3 125.1(4) . .
O4 C8 C6 119.3(4) . .
O3 C8 C6 115.7(4) . .
O5 C9 H9A 109.5 . .
O5 C9 H9B 109.5 . .
H9A C9 H9B 109.5 . .
O5 C9 H9C 109.5 . .
H9A C9 H9C 109.5 . .
H9B C9 H9C 109.5 . .
C11 C10 C15 120.4(4) . .
C11 C10 N1 130.4(4) . .
C15 C10 N1 109.2(4) . .
C12 C11 C10 117.1(4) . .
C12 C11 H11 121.5 . .
C10 C11 H11 121.5 . .
C13 C12 C11 121.7(5) . .
C13 C12 H12 119.1 . .
C11 C12 H12 119.1 . .
C14 C13 C12 122.4(4) . .
C14 C13 H13 118.8 . .
C12 C13 H13 118.8 . .
C13 C14 C15 116.1(4) . .
C13 C14 H14 122.0 . .
C15 C14 H14 122.0 . .
N2 C15 C14 131.8(4) . .
N2 C15 C10 105.8(4) . .
C14 C15 C10 122.3(4) . .
N1 C16 N2 114.2(4) . .
N1 C16 H16 122.9 . .
N2 C16 H16 122.9 . .
N2 C17 C18 111.7(3) . .
N2 C17 H17A 109.3 . .
C18 C17 H17A 109.3 . .
N2 C17 H17B 109.3 . .
C18 C17 H17B 109.3 . .
H17A C17 H17B 107.9 . .
C19 C18 C17 112.4(4) . .
C19 C18 H18A 109.1 . .
C17 C18 H18A 109.1 . .
C19 C18 H18B 109.1 . .
C17 C18 H18B 109.1 . .
H18A C18 H18B 107.9 . .
C20 C19 C18 111.1(4) . .
C20 C19 H19A 109.4 . .
C18 C19 H19A 109.4 . .
C20 C19 H19B 109.4 . .
C18 C19 H19B 109.4 . .
H19A C19 H19B 108.0 . .
N3 C20 C19 112.8(4) . .
N3 C20 H20A 109.0 . .
C19 C20 H20A 109.0 . .
N3 C20 H20B 109.0 . .
C19 C20 H20B 109.0 . .
H20A C20 H20B 107.8 . .
N4 C21 N3 113.7(4) . .
N4 C21 H21 123.2 . .
N3 C21 H21 123.2 . .
C23 C22 C27 119.5(4) . .
C23 C22 N4 131.9(4) . .
C27 C22 N4 108.5(4) . .
C24 C23 C22 118.1(4) . .
C24 C23 H23 120.9 . .
C22 C23 H23 120.9 . .
C23 C24 C25 121.6(4) . .
C23 C24 H24 119.2 . .
C25 C24 H24 119.2 . .
C26 C25 C24 121.0(4) . .
C26 C25 H25 119.5 . .
C24 C25 H25 119.5 . .
C25 C26 C27 116.6(4) . .
C25 C26 H26 121.7 . .
C27 C26 H26 121.7 . .
C26 C27 N3 130.5(4) . .
C26 C27 C22 123.1(4) . .
N3 C27 C22 106.4(4) . .

loop_
_geom_bond_atom_site_label_1
_geom_bond_atom_site_label_2
_geom_bond_distance
_geom_bond_site_symmetry_2
Cu1 O1 1.925(3) .
Cu1 O3 1.933(3) 1_655
Cu1 N4 1.985(4) 2_667
Cu1 N1 1.994(4) .
Cu1 O6 2.604(4) .
O1 C1 1.262(5) .
O2 C1 1.248(5) .
O3 C8 1.267(5) .
O3 Cu1 1.933(3) 1_455
O4 C8 1.243(5) .
O5 C4 1.374(5) .
O5 C9 1.419(5) .
O6 H1W 0.8501 .
O6 H2W 0.8500 .
O7 H3W 0.8500 .
O7 H4W 0.8500 .
N1 C16 1.312(5) .
N1 C10 1.400(5) .
N2 C16 1.348(5) .
N2 C15 1.379(5) .
N2 C17 1.456(5) .
N3 C21 1.344(5) .
N3 C27 1.392(5) .
N3 C20 1.460(5) .
N4 C21 1.320(5) .
N4 C22 1.408(5) .
N4 Cu1 1.985(4) 2_667
C1 C2 1.498(6) .
C2 C3 1.379(6) .
C2 C7 1.394(5) .
C3 C4 1.393(6) .
C3 H3 0.9300 .
C4 C5 1.377(5) .
C5 C6 1.395(5) .
C5 H5 0.9300 .
C6 C7 1.376(5) .
C6 C8 1.508(5) .
C7 H7 0.9300 .
C9 H9A 0.9600 .
C9 H9B 0.9600 .
C9 H9C 0.9600 .
C10 C11 1.386(6) .
C10 C15 1.395(6) .
C11 C12 1.379(6) .
C11 H11 0.9300 .
C12 C13 1.377(6) .
C12 H12 0.9300 .
C13 C14 1.371(6) .
C13 H13 0.9300 .
C14 C15 1.386(6) .
C14 H14 0.9300 .
C16 H16 0.9300 .
C17 C18 1.523(6) .
C17 H17A 0.9700 .
C17 H17B 0.9700 .
C18 C19 1.519(5) .
C18 H18A 0.9700 .
C18 H18B 0.9700 .
C19 C20 1.510(6) .
C19 H19A 0.9700 .
C19 H19B 0.9700 .
C20 H20A 0.9700 .
C20 H20B 0.9700 .
C21 H21 0.9300 .
C22 C23 1.381(6) .
C22 C27 1.391(5) .
C23 C24 1.378(6) .
C23 H23 0.9300 .
C24 C25 1.398(6) .
C24 H24 0.9300 .
C25 C26 1.375(6) .
C25 H25 0.9300 .
C26 C27 1.387(6) .
C26 H26 0.9300 .

loop_
_geom_hbond_atom_site_label_D
_geom_hbond_atom_site_label_H
_geom_hbond_atom_site_label_A
_geom_hbond_distance_DH
_geom_hbond_distance_HA
_geom_hbond_distance_DA
_geom_hbond_angle_DHA
_geom_hbond_site_symmetry_A
O7 H4W O6 0.85 2.77 3.360(6) 128.3 .
O7 H4W O4 0.85 2.05 2.852(6) 156.7 1_655
O6 H2W O6 0.85 2.47 3.037(8) 124.9 2_667
O6 H1W O2 0.85 2.29 2.908(5) 129.7 2_667

loop_
_geom_torsion_atom_site_label_1
_geom_torsion_atom_site_label_2
_geom_torsion_atom_site_label_3
_geom_torsion_atom_site_label_4
_geom_torsion
_geom_torsion_site_symmetry_1
O3 Cu1 O1 C1 -173.8(3) 1_655
N4 Cu1 O1 C1 -76.0(4) 2_667
N1 Cu1 O1 C1 95.1(4) .
O6 Cu1 O1 C1 5.8(4) .
O1 Cu1 N1 C16 -154.8(3) .
O3 Cu1 N1 C16 56.7(3) 1_655
N4 Cu1 N1 C16 -31.7(9) 2_667
O6 Cu1 N1 C16 -43.4(3) .
O1 Cu1 N1 C10 34.6(4) .
O3 Cu1 N1 C10 -113.9(4) 1_655
N4 Cu1 N1 C10 157.7(6) 2_667
O6 Cu1 N1 C10 146.0(4) .
Cu1 O1 C1 O2 0.9(6) .
Cu1 O1 C1 C2 179.6(2) .
O2 C1 C2 C3 173.6(4) .
O1 C1 C2 C3 -5.1(5) .
O2 C1 C2 C7 -3.8(6) .
O1 C1 C2 C7 177.5(4) .
C7 C2 C3 C4 -0.6(6) .
C1 C2 C3 C4 -178.0(4) .
C9 O5 C4 C5 -5.1(6) .
C9 O5 C4 C3 174.9(4) .
C2 C3 C4 O5 -179.8(4) .
C2 C3 C4 C5 0.3(6) .
O5 C4 C5 C6 -179.4(4) .
C3 C4 C5 C6 0.5(6) .
C4 C5 C6 C7 -1.1(6) .
C4 C5 C6 C8 179.9(4) .
C5 C6 C7 C2 0.8(6) .
C8 C6 C7 C2 179.8(4) .
C3 C2 C7 C6 0.1(6) .
C1 C2 C7 C6 177.5(4) .
Cu1 O3 C8 O4 -2.5(6) 1_455
Cu1 O3 C8 C6 178.3(2) 1_455
C7 C6 C8 O4 3.0(6) .
C5 C6 C8 O4 -178.0(4) .
C7 C6 C8 O3 -177.7(4) .
C5 C6 C8 O3 1.4(5) .
C16 N1 C10 C11 178.4(4) .
Cu1 N1 C10 C11 -9.9(7) .
C16 N1 C10 C15 -1.2(4) .
Cu1 N1 C10 C15 170.5(3) .
C15 C10 C11 C12 -0.8(6) .
N1 C10 C11 C12 179.7(4) .
C10 C11 C12 C13 -0.7(7) .
C11 C12 C13 C14 1.2(8) .
C12 C13 C14 C15 -0.2(7) .
C16 N2 C15 C14 179.0(4) .
C17 N2 C15 C14 -10.0(7) .
C16 N2 C15 C10 -0.7(4) .
C17 N2 C15 C10 170.3(4) .
C13 C14 C15 N2 179.0(4) .
C13 C14 C15 C10 -1.3(6) .
C11 C10 C15 N2 -178.4(4) .
N1 C10 C15 N2 1.2(4) .
C11 C10 C15 C14 1.8(6) .
N1 C10 C15 C14 -178.6(4) .
C10 N1 C16 N2 0.7(5) .
Cu1 N1 C16 N2 -172.3(3) .
C15 N2 C16 N1 0.0(5) .
C17 N2 C16 N1 -171.2(4) .
C16 N2 C17 C18 100.8(5) .
C15 N2 C17 C18 -68.6(5) .
N2 C17 C18 C19 -59.2(5) .
C17 C18 C19 C20 174.6(4) .
C21 N3 C20 C19 -0.6(6) .
C27 N3 C20 C19 177.6(4) .
C18 C19 C20 N3 176.3(4) .
C22 N4 C21 N3 0.8(5) .
Cu1 N4 C21 N3 -173.3(3) 2_667
C27 N3 C21 N4 -0.8(5) .
C20 N3 C21 N4 177.6(4) .
C21 N4 C22 C23 179.2(4) .
Cu1 N4 C22 C23 -8.0(7) 2_667
C21 N4 C22 C27 -0.5(4) .
Cu1 N4 C22 C27 172.3(3) 2_667
C27 C22 C23 C24 0.2(6) .
N4 C22 C23 C24 -179.5(4) .
C22 C23 C24 C25 -0.3(7) .
C23 C24 C25 C26 -0.3(8) .
C24 C25 C26 C27 1.1(8) .
C25 C26 C27 N3 179.2(5) .
C25 C26 C27 C22 -1.2(7) .
C21 N3 C27 C26 -180.0(5) .
C20 N3 C27 C26 1.6(8) .
C21 N3 C27 C22 0.4(5) .
C20 N3 C27 C22 -178.0(4) .
C23 C22 C27 C26 0.6(7) .
N4 C22 C27 C26 -179.6(4) .
C23 C22 C27 N3 -179.8(4) .
N4 C22 C27 N3 0.1(5) .
